data_2231208
loop_
_publ_author_name
'Kennedy, Alan R.'
'Okoth, Maurice O.'
'Walsh, David'

_publ_section_title
;
 <i>catena</i>-Poly[[(nitrito-\k^2^<i>O</i>,<i>O</i>')silver(I)]-\m-1,2-bis[1-(pyridin-4-yl)ethylidene]hydrazine-\k^2^<i>N</i>:<i>N</i>']
;
_journal_coeditor_code LH5278
_journal_issue 8
_journal_name_full 'Acta Crystallographica Section E'
_journal_page_first m1138
_journal_paper_doi 10.1107/S1600536811028546
_journal_volume 67
_journal_year 2011
_chemical_formula_iupac '[Ag (N O2) (C14 H14 N4)]'
_chemical_formula_moiety 'C14 H14 Ag N5 O2'
_chemical_formula_sum 'C14 H14 Ag N5 O2'
_chemical_formula_weight 392.17
_chemical_name_systematic
;
<i>catena</i>-Poly[[(nitrito-\k^2^<i>O</i>,<i>O</i>')silver(I)]-
\m-1,2-bis[1-(pyridin-4-yl)ethylidene]hydrazine-\k^2^<i>N</i>:<i>N</i>']
;
_space_group_IT_number 13
_symmetry_cell_setting monoclinic
_symmetry_space_group_name_Hall '-P 2yac'
_symmetry_space_group_name_H-M 'P 1 2/n 1'
_atom_sites_solution_hydrogens geom
_atom_sites_solution_primary direct
_atom_sites_solution_secondary difmap
_audit_creation_method SHELXL-97
_cell_angle_alpha 90.00
_cell_angle_beta 93.710(2)
_cell_angle_gamma 90.00
_cell_formula_units_Z 2
_cell_length_a 4.8645(2)
_cell_length_b 7.3283(2)
_cell_length_c 20.7228(6)
_cell_measurement_reflns_used 7462
_cell_measurement_temperature 123(2)
_cell_measurement_theta_max 27.48
_cell_measurement_theta_min 1.00
_cell_volume 737.19(4)
_computing_cell_refinement
;
DENZO (Otwinowski & Minor, 1997) and COLLECT (Hooft, 1988)
;
_computing_data_collection
;
DENZO (Otwinowski & Minor, 1997) and COLLECT (Hooft, 1988)
;
_computing_data_reduction 'DENZO (Otwinowski & Minor, 1997)'
_computing_molecular_graphics
;
ORTEP-3 (Farrugia, 1997) and X-SEED (Barbour, 2001)
;
_computing_publication_material 'SHELXL97 (Sheldrick, 2008)'
_computing_structure_refinement 'SHELXL97 (Sheldrick, 2008)'
_computing_structure_solution 'SIR92 (Burla <i>et al.</i>, 2005)'
_diffrn_ambient_temperature 123(2)
_diffrn_measured_fraction_theta_full 0.999
_diffrn_measured_fraction_theta_max 0.999
_diffrn_measurement_device_type 'Nonius Kappa CCD'
_diffrn_measurement_method '\f and \w'
_diffrn_radiation_monochromator graphite
_diffrn_radiation_source 'fine-focus sealed tube'
_diffrn_radiation_type MoK\a
_diffrn_radiation_wavelength 0.71073
_diffrn_reflns_av_R_equivalents 0.0267
_diffrn_reflns_av_sigmaI/netI 0.0351
_diffrn_reflns_limit_h_max 6
_diffrn_reflns_limit_h_min -6
_diffrn_reflns_limit_k_max 9
_diffrn_reflns_limit_k_min -9
_diffrn_reflns_limit_l_max 26
_diffrn_reflns_limit_l_min -26
_diffrn_reflns_number 3223
_diffrn_reflns_theta_full 27.46
_diffrn_reflns_theta_max 27.46
_diffrn_reflns_theta_min 1.97
_diffrn_standards_number 0
_exptl_absorpt_coefficient_mu 1.382
_exptl_absorpt_correction_T_max 0.687
_exptl_absorpt_correction_T_min 0.667
_exptl_absorpt_correction_type multi-scan
_exptl_absorpt_process_details
;
(SORTAV; Blessing, 1997)
;
_exptl_crystal_colour orange
_exptl_crystal_density_diffrn 1.767
_exptl_crystal_density_method 'not measured'
_exptl_crystal_description prism
_exptl_crystal_F_000 392
_exptl_crystal_size_max 0.30
_exptl_crystal_size_mid 0.30
_exptl_crystal_size_min 0.28
_refine_diff_density_max 0.438
_refine_diff_density_min -0.440
_refine_ls_extinction_method none
_refine_ls_goodness_of_fit_ref 1.051
_refine_ls_hydrogen_treatment constr
_refine_ls_matrix_type full
_refine_ls_number_parameters 102
_refine_ls_number_reflns 1693
_refine_ls_number_restraints 0
_refine_ls_restrained_S_all 1.051
_refine_ls_R_factor_all 0.0314
_refine_ls_R_factor_gt 0.0228
_refine_ls_shift/su_max 0.000
_refine_ls_shift/su_mean 0.000
_refine_ls_structure_factor_coef Fsqd
_refine_ls_weighting_details 'calc w=1/[\s^2^(Fo^2^)+(0.0235P)^2^+0.0630P] where P=(Fo^2^+2Fc^2^)/3'
_refine_ls_weighting_scheme calc
_refine_ls_wR_factor_gt 0.0456
_refine_ls_wR_factor_ref 0.0479
_reflns_number_gt 1487
_reflns_number_total 1693
_reflns_threshold_expression I>2\s(I)
_cod_data_source_file lh5278.cif
_cod_data_source_block I
_cod_original_sg_symbol_H-M 'P 2/n'
_cod_database_code 2231208
_cod_database_fobs_code 2231208

loop_
_symmetry_equiv_pos_as_xyz
'x, y, z'
'-x+1/2, y, -z+1/2'
'-x, -y, -z'
'x-1/2, -y, z-1/2'

loop_
_atom_site_type_symbol
_atom_site_label
_atom_site_fract_x
_atom_site_fract_y
_atom_site_fract_z
_atom_site_U_iso_or_equiv
_atom_site_adp_type
_atom_site_calc_flag
_atom_site_refinement_flags
_atom_site_occupancy
_atom_site_symmetry_multiplicity
Ag Ag1 0.7500 0.19621(3) 0.2500 0.01866(8) Uani d S 1 2
O O1 0.7224(4) 0.5063(2) 0.19907(7) 0.0362(4) Uani d . 1 1
N N1 0.4040(3) 0.0979(2) 0.18357(7) 0.0172(4) Uani d . 1 1
N N2 -0.3966(3) 0.0334(2) 0.02212(7) 0.0177(4) Uani d . 1 1
N N3 0.7500 0.5978(3) 0.2500 0.0307(6) Uani d S 1 2
C C1 0.2330(4) 0.2146(3) 0.15100(9) 0.0178(4) Uani d . 1 1
H H1 0.2628 0.3418 0.1570 0.021 Uiso calc R 1 1
C C2 0.0163(4) 0.1591(3) 0.10933(9) 0.0184(4) Uani d . 1 1
H H2 -0.1003 0.2471 0.0879 0.022 Uiso calc R 1 1
C C3 -0.0314(4) -0.0271(3) 0.09871(8) 0.0155(4) Uani d . 1 1
C C4 0.1426(4) -0.1477(3) 0.13369(9) 0.0178(4) Uani d . 1 1
H H4 0.1156 -0.2756 0.1293 0.021 Uiso calc R 1 1
C C5 0.3544(4) -0.0809(3) 0.17470(9) 0.0180(4) Uani d . 1 1
H H5 0.4708 -0.1659 0.1978 0.022 Uiso calc R 1 1
C C6 -0.2540(4) -0.0928(3) 0.05205(9) 0.0168(4) Uani d . 1 1
C C7 -0.2886(5) -0.2950(3) 0.04252(10) 0.0252(5) Uani d . 1 1
H H7A -0.4465 -0.3183 0.0118 0.038 Uiso calc R 1 1
H H7B -0.3202 -0.3528 0.0840 0.038 Uiso calc R 1 1
H H7C -0.1216 -0.3458 0.0255 0.038 Uiso calc R 1 1

loop_
_atom_site_aniso_label
_atom_site_aniso_U_11
_atom_site_aniso_U_22
_atom_site_aniso_U_33
_atom_site_aniso_U_12
_atom_site_aniso_U_13
_atom_site_aniso_U_23
Ag1 0.01728(12) 0.01806(13) 0.01952(12) 0.000 -0.00753(8) 0.000
O1 0.0545(11) 0.0246(9) 0.0279(9) -0.0056(8) -0.0108(8) 0.0019(7)
N1 0.0160(9) 0.0178(9) 0.0173(8) 0.0010(7) -0.0022(7) 0.0006(7)
N2 0.0139(8) 0.0228(9) 0.0156(8) -0.0017(7) -0.0040(6) -0.0011(7)
N3 0.0342(16) 0.0185(14) 0.0373(16) 0.000 -0.0143(12) 0.000
C1 0.0162(10) 0.0163(10) 0.0204(10) 0.0007(8) -0.0026(8) -0.0008(8)
C2 0.0165(10) 0.0183(10) 0.0198(10) 0.0023(8) -0.0032(8) 0.0014(8)
C3 0.0130(10) 0.0204(10) 0.0131(9) 0.0005(8) 0.0003(7) 0.0004(8)
C4 0.0194(10) 0.0142(10) 0.0196(10) -0.0010(8) -0.0008(8) -0.0004(8)
C5 0.0168(10) 0.0174(11) 0.0194(10) 0.0030(8) -0.0023(8) 0.0017(8)
C6 0.0157(10) 0.0193(11) 0.0153(9) -0.0012(8) 0.0007(8) -0.0015(8)
C7 0.0265(11) 0.0214(11) 0.0262(11) -0.0012(9) -0.0105(9) -0.0013(9)

loop_
_atom_type_symbol
_atom_type_description
_atom_type_scat_dispersion_real
_atom_type_scat_dispersion_imag
_atom_type_scat_source
Ag Ag -0.8971 1.1015 'International Tables Vol C Tables 4.2.6.8 and 6.1.1.4'
O O 0.0106 0.0060 'International Tables Vol C Tables 4.2.6.8 and 6.1.1.4'
N N 0.0061 0.0033 'International Tables Vol C Tables 4.2.6.8 and 6.1.1.4'
C C 0.0033 0.0016 'International Tables Vol C Tables 4.2.6.8 and 6.1.1.4'
H H 0.0000 0.0000 'International Tables Vol C Tables 4.2.6.8 and 6.1.1.4'

loop_
_geom_angle_atom_site_label_1
_geom_angle_atom_site_label_2
_geom_angle_atom_site_label_3
_geom_angle_site_symmetry_1
_geom_angle_site_symmetry_3
_geom_angle
N1 Ag1 N1 . 2_655 142.18(8)
N1 Ag1 O1 . 2_655 124.92(6)
N1 Ag1 O1 2_655 2_655 90.89(5)
N1 Ag1 O1 . . 90.89(5)
N1 Ag1 O1 2_655 . 124.92(6)
O1 Ag1 O1 2_655 . 49.81(7)
N3 O1 Ag1 . . 97.52(13)
C5 N1 C1 . . 116.89(17)
C5 N1 Ag1 . . 121.54(13)
C1 N1 Ag1 . . 121.56(13)
C6 N2 N2 . 3_455 113.8(2)
O1 N3 O1 . 2_655 115.2(2)
N1 C1 C2 . . 123.34(18)
N1 C1 H1 . . 118.3
C2 C1 H1 . . 118.3
C1 C2 C3 . . 119.86(18)
C1 C2 H2 . . 120.1
C3 C2 H2 . . 120.1
C4 C3 C2 . . 116.58(18)
C4 C3 C6 . . 121.75(18)
C2 C3 C6 . . 121.67(17)
C5 C4 C3 . . 119.94(18)
C5 C4 H4 . . 120.0
C3 C4 H4 . . 120.0
N1 C5 C4 . . 123.36(18)
N1 C5 H5 . . 118.3
C4 C5 H5 . . 118.3
N2 C6 C3 . . 115.29(17)
N2 C6 C7 . . 126.27(17)
C3 C6 C7 . . 118.41(17)
C6 C7 H7A . . 109.5
C6 C7 H7B . . 109.5
H7A C7 H7B . . 109.5
C6 C7 H7C . . 109.5
H7A C7 H7C . . 109.5
H7B C7 H7C . . 109.5

loop_
_geom_bond_atom_site_label_1
_geom_bond_atom_site_label_2
_geom_bond_site_symmetry_2
_geom_bond_distance
Ag1 N1 . 2.2242(16)
Ag1 N1 2_655 2.2242(16)
Ag1 O1 2_655 2.5058(15)
Ag1 O1 . 2.5058(15)
O1 N3 . 1.2501(19)
N1 C5 . 1.343(2)
N1 C1 . 1.344(2)
N2 C6 . 1.291(3)
N2 N2 3_455 1.405(3)
N3 O1 2_655 1.2501(19)
C1 C2 . 1.380(3)
C1 H1 . 0.9500
C2 C3 . 1.399(3)
C2 H2 . 0.9500
C3 C4 . 1.394(3)
C3 C6 . 1.485(3)
C4 C5 . 1.382(3)
C4 H4 . 0.9500
C5 H5 . 0.9500
C6 C7 . 1.503(3)
C7 H7A . 0.9800
C7 H7B . 0.9800
C7 H7C . 0.9800

loop_
_geom_torsion_atom_site_label_1
_geom_torsion_atom_site_label_2
_geom_torsion_atom_site_label_3
_geom_torsion_atom_site_label_4
_geom_torsion_site_symmetry_1
_geom_torsion_site_symmetry_4
_geom_torsion
N1 Ag1 O1 N3 . . 137.41(9)
N1 Ag1 O1 N3 2_655 . -55.60(11)
O1 Ag1 O1 N3 2_655 . 0.0
N1 Ag1 N1 C5 2_655 . 0.55(13)
O1 Ag1 N1 C5 2_655 . -157.90(13)
O1 Ag1 N1 C5 . . 163.02(15)
N1 Ag1 N1 C1 2_655 . 179.78(15)
O1 Ag1 N1 C1 2_655 . 21.33(17)
O1 Ag1 N1 C1 . . -17.75(15)
Ag1 O1 N3 O1 . 2_655 0.0
C5 N1 C1 C2 . . -0.8(3)
Ag1 N1 C1 C2 . . 179.94(15)
N1 C1 C2 C3 . . -0.9(3)
C1 C2 C3 C4 . . 2.2(3)
C1 C2 C3 C6 . . -177.15(18)
C2 C3 C4 C5 . . -2.0(3)
C6 C3 C4 C5 . . 177.38(17)
C1 N1 C5 C4 . . 1.0(3)
Ag1 N1 C5 C4 . . -179.70(14)
C3 C4 C5 N1 . . 0.4(3)
N2 N2 C6 C3 3_455 . 179.36(17)
N2 N2 C6 C7 3_455 . 1.1(3)
C4 C3 C6 N2 . . -178.81(18)
C2 C3 C6 N2 . . 0.5(3)
C4 C3 C6 C7 . . -0.4(3)
C2 C3 C6 C7 . . 178.89(18)
